data_4072965
loop_
_publ_author_name
'Johansson, Roger'
'Wendt, Ola F.'

_publ_section_title
;
 Synthesis and Reactivity of (PCP) Palladium Hydroxy Carbonyl and Related
 Complexes toward CO2and Phenylacetylene
;
_journal_issue 9
_journal_name_full Organometallics
_journal_page_first 2426
_journal_paper_doi 10.1021/om0611709
_journal_volume 26
_journal_year 2007
_chemical_formula_sum 'C24 H44 P2 Pd'
_chemical_formula_weight 500.93
_chemical_name_systematic
; 
 ? 
;
_space_group_IT_number 110
_symmetry_cell_setting tetragonal
_symmetry_space_group_name_Hall 'I 4bw -2c'
_symmetry_space_group_name_H-M 'I 41 c d'
_atom_sites_solution_hydrogens geom
_atom_sites_solution_primary direct
_atom_sites_solution_secondary difmap
_audit_creation_method SHELXL-97
_cell_angle_alpha 90.00
_cell_angle_beta 90.00
_cell_angle_gamma 90.00
_cell_formula_units_Z 8
_cell_length_a 16.36170(10)
_cell_length_b 16.36170(10)
_cell_length_c 19.3825(3)
_cell_measurement_reflns_used 4808
_cell_measurement_temperature 293(2)
_cell_measurement_theta_max 33.0943
_cell_measurement_theta_min 2.4373
_cell_volume 5188.80(9)
_computing_cell_refinement
;
CrysAlis RED, Oxford Diffraction Ltd.,
Version 1.171.29.0 (release 06-01-2006 CrysAlis171 .NET)
(compiled Jan  6 2006,18:17:31)
;
_computing_data_collection
;
CrysAlis CCD, Oxford Diffraction Ltd.,
Version 1.171.29.0 (release 06-01-2006 CrysAlis171 .NET)
(compiled Jan  6 2006,18:17:31)
;
_computing_data_reduction
;
CrysAlis RED, Oxford Diffraction Ltd.,
Version 1.171.29.0 (release 06-01-2006 CrysAlis171 .NET)
(compiled Jan  6 2006,18:17:31)
;
_computing_molecular_graphics 'Diamond (Brandenburg)'
_computing_publication_material 'SHELXL-97 (Sheldrick, 1997)'
_computing_structure_refinement 'SHELXL-97 (Sheldrick, 1997)'
_computing_structure_solution SIR-92
_diffrn_ambient_temperature 293(2)
_diffrn_detector_area_resol_mean 16.1829
_diffrn_measured_fraction_theta_full 1.000
_diffrn_measured_fraction_theta_max 0.970
_diffrn_measurement_device_type 'Oxford Diffraction XCalibur 3'
_diffrn_measurement_method '\w scans'
_diffrn_radiation_monochromator graphite
_diffrn_radiation_source 'Enhance (Mo) X-ray Source'
_diffrn_radiation_type MoK\a
_diffrn_radiation_wavelength 0.71073
_diffrn_reflns_av_R_equivalents 0.0532
_diffrn_reflns_av_sigmaI/netI 0.0642
_diffrn_reflns_limit_h_max 21
_diffrn_reflns_limit_h_min -24
_diffrn_reflns_limit_k_max 24
_diffrn_reflns_limit_k_min -24
_diffrn_reflns_limit_l_max 21
_diffrn_reflns_limit_l_min -28
_diffrn_reflns_number 25312
_diffrn_reflns_theta_full 27.00
_diffrn_reflns_theta_max 33.08
_diffrn_reflns_theta_min 2.49
_diffrn_standards_decay_% 0.0
_exptl_absorpt_coefficient_mu 0.845
_exptl_absorpt_correction_T_max 1.00000
_exptl_absorpt_correction_T_min 0.83260
_exptl_absorpt_correction_type multi-scan
_exptl_absorpt_process_details
;
CrysAlis RED, Oxford Diffraction Ltd.,
Version 1.171.29.0 (release 06-01-2006 CrysAlis171 .NET)
(compiled Jan  6 2006,18:17:31)
Empirical absorption correction using spherical harmonics,
 implemented in SCALE3 ABSPACK scaling algorithm.
;
_exptl_crystal_colour 'pale yellow'
_exptl_crystal_density_diffrn 1.282
_exptl_crystal_density_method 'not measured'
_exptl_crystal_description prism
_exptl_crystal_F_000 2112
_exptl_crystal_size_max 0.32
_exptl_crystal_size_mid 0.16
_exptl_crystal_size_min 0.14
_refine_diff_density_max 0.801
_refine_diff_density_min -0.683
_refine_diff_density_rms 0.131
_refine_ls_abs_structure_details 'Flack H D (1983), Acta Cryst. A39, 876-881'
_refine_ls_abs_structure_Flack 0.00
_refine_ls_extinction_method none
_refine_ls_goodness_of_fit_ref 1.017
_refine_ls_hydrogen_treatment riding
_refine_ls_matrix_type full
_refine_ls_number_parameters 130
_refine_ls_number_reflns 3862
_refine_ls_number_restraints 1
_refine_ls_restrained_S_all 1.017
_refine_ls_R_factor_all 0.1079
_refine_ls_R_factor_gt 0.0328
_refine_ls_shift/su_max 0.006
_refine_ls_shift/su_mean 0.000
_refine_ls_structure_factor_coef Fsqd
_refine_ls_weighting_details 'calc w=1/[\s^2^(Fo^2^)+(0.0330P)^2^+0.0000P] where P=(Fo^2^+2Fc^2^)/3'
_refine_ls_weighting_scheme calc
_refine_ls_wR_factor_gt 0.0695
_refine_ls_wR_factor_ref 0.0943
_reflns_number_gt 1576
_reflns_number_total 3862
_reflns_threshold_expression >2sigma(I)
_cod_data_source_file om0611709si20070215_095617.cif
_cod_data_source_block compound4
_cod_original_sg_symbol_H-M I4(1)cd
_cod_database_code 4072965

loop_
_symmetry_equiv_pos_as_xyz
'x, y, z'
'-x+1/2, -y+1/2, z+1/2'
'-y, x+1/2, z+1/4'
'y+1/2, -x, z+3/4'
'x, -y, z+1/2'
'-x+1/2, y+1/2, z'
'-y, -x+1/2, z+3/4'
'y+1/2, x, z+1/4'
'x+1/2, y+1/2, z+1/2'
'-x+1, -y+1, z+1'
'-y+1/2, x+1, z+3/4'
'y+1, -x+1/2, z+5/4'
'x+1/2, -y+1/2, z+1'
'-x+1, y+1, z+1/2'
'-y+1/2, -x+1, z+5/4'
'y+1, x+1/2, z+3/4'

loop_
_atom_site_label
_atom_site_type_symbol
_atom_site_fract_x
_atom_site_fract_y
_atom_site_fract_z
_atom_site_U_iso_or_equiv
_atom_site_adp_type
_atom_site_occupancy
_atom_site_symmetry_multiplicity
_atom_site_calc_flag
_atom_site_refinement_flags
Pd1 Pd 0.0000 0.0000 0.43198(5) 0.04337(10) Uani 1 2 d S
P1 P -0.00420(7) 0.13714(5) 0.41994(5) 0.0495(2) Uani 1 1 d .
C1 C 0.0000 0.0000 0.3255(3) 0.0437(11) Uani 1 2 d S
C2 C -0.0114(2) 0.0725(3) 0.2885(2) 0.0543(10) Uani 1 1 d .
C3 C -0.0106(2) 0.0721(3) 0.2167(2) 0.0657(13) Uani 1 1 d .
H3 H -0.0172 0.1208 0.1926 0.079 Uiso 1 1 calc R
C11 C 0.1327(4) 0.1641(3) 0.5025(3) 0.0920(19) Uani 1 1 d .
H11A H 0.1886 0.1816 0.5050 0.138 Uiso 1 1 calc R
H11B H 0.1300 0.1059 0.5085 0.138 Uiso 1 1 calc R
H11C H 0.1017 0.1905 0.5381 0.138 Uiso 1 1 calc R
C9 C -0.1645(3) 0.1341(4) 0.4622(4) 0.097(2) Uani 1 1 d .
H9A H -0.1535 0.0841 0.4865 0.146 Uiso 1 1 calc R
H9B H -0.1763 0.1222 0.4148 0.146 Uiso 1 1 calc R
H9C H -0.2107 0.1608 0.4828 0.146 Uiso 1 1 calc R
C4 C 0.0000 0.0000 0.1811(9) 0.0650(14) Uani 1 2 d S
H4 H 0.0000 0.0000 0.1331 0.078 Uiso 1 2 calc SR
C5 C -0.0316(3) 0.1491(3) 0.3273(2) 0.0703(13) Uani 1 1 d .
H5A H -0.0895 0.1606 0.3232 0.084 Uiso 1 1 calc R
H5B H -0.0016 0.1947 0.3078 0.084 Uiso 1 1 calc R
C13 C 0.0944(3) 0.2806(3) 0.4248(4) 0.0890(14) Uani 1 1 d .
H13A H 0.1491 0.3015 0.4232 0.133 Uiso 1 1 calc R
H13B H 0.0664 0.3032 0.4640 0.133 Uiso 1 1 calc R
H13C H 0.0659 0.2954 0.3834 0.133 Uiso 1 1 calc R
C8 C -0.1111(3) 0.2744(3) 0.4379(3) 0.1003(18) Uani 1 1 d .
H8A H -0.1580 0.2949 0.4621 0.151 Uiso 1 1 calc R
H8B H -0.1237 0.2693 0.3897 0.151 Uiso 1 1 calc R
H8C H -0.0662 0.3117 0.4436 0.151 Uiso 1 1 calc R
C6 C -0.0878(3) 0.1917(3) 0.4666(3) 0.0729(14) Uani 1 1 d .
C10 C 0.0969(2) 0.1871(2) 0.4313(3) 0.0675(11) Uani 1 1 d .
C7 C -0.0665(3) 0.2017(3) 0.5431(3) 0.0844(15) Uani 1 1 d .
H7A H -0.0263 0.2440 0.5483 0.127 Uiso 1 1 calc R
H7B H -0.0451 0.1511 0.5607 0.127 Uiso 1 1 calc R
H7C H -0.1149 0.2162 0.5684 0.127 Uiso 1 1 calc R
C12 C 0.1515(3) 0.1510(4) 0.3751(4) 0.097(2) Uani 1 1 d .
H12A H 0.1308 0.1663 0.3306 0.146 Uiso 1 1 calc R
H12B H 0.1520 0.0926 0.3791 0.146 Uiso 1 1 calc R
H12C H 0.2061 0.1716 0.3804 0.146 Uiso 1 1 calc R
H1 H 0.0000 0.0000 0.5130 0.146 Uiso 1 2 d S

loop_
_atom_site_aniso_label
_atom_site_aniso_U_11
_atom_site_aniso_U_22
_atom_site_aniso_U_33
_atom_site_aniso_U_23
_atom_site_aniso_U_13
_atom_site_aniso_U_12
Pd1 0.0567(2) 0.04667(19) 0.02670(13) 0.000 0.000 -0.0003(2)
P1 0.0567(5) 0.0489(5) 0.0428(5) 0.0014(5) 0.0004(6) -0.0012(6)
C1 0.050(3) 0.056(3) 0.024(2) 0.000 0.000 -0.011(3)
C2 0.061(3) 0.066(3) 0.0354(19) 0.0048(19) -0.007(2) -0.005(2)
C3 0.068(3) 0.090(3) 0.039(2) 0.009(2) -0.005(2) -0.008(3)
C11 0.092(4) 0.091(4) 0.093(4) 0.003(4) -0.032(4) -0.024(3)
C9 0.064(3) 0.107(4) 0.120(5) 0.003(4) 0.011(3) 0.003(3)
C4 0.069(3) 0.100(4) 0.0259(18) 0.000 0.000 -0.007(4)
C5 0.087(3) 0.077(3) 0.046(2) 0.013(2) -0.004(2) 0.002(3)
C13 0.095(3) 0.078(3) 0.094(4) 0.007(3) 0.004(4) -0.032(3)
C8 0.110(4) 0.081(3) 0.109(5) 0.014(4) 0.001(4) 0.033(3)
C6 0.073(3) 0.063(3) 0.083(3) 0.003(3) 0.013(3) 0.008(3)
C10 0.064(3) 0.061(2) 0.078(3) -0.003(3) 0.000(3) -0.012(2)
C7 0.097(4) 0.093(4) 0.064(3) -0.022(3) 0.014(3) -0.004(3)
C12 0.071(4) 0.119(5) 0.102(5) -0.017(4) 0.028(4) -0.013(4)

loop_
_atom_type_symbol
_atom_type_description
_atom_type_scat_dispersion_real
_atom_type_scat_dispersion_imag
_atom_type_scat_source
C C 0.0033 0.0016 'International Tables Vol C Tables 4.2.6.8 and 6.1.1.4'
H H 0.0000 0.0000 'International Tables Vol C Tables 4.2.6.8 and 6.1.1.4'
P P 0.1023 0.0942 'International Tables Vol C Tables 4.2.6.8 and 6.1.1.4'
Pd Pd -0.9988 1.0072 'International Tables Vol C Tables 4.2.6.8 and 6.1.1.4'

loop_
_geom_angle_atom_site_label_1
_geom_angle_atom_site_label_2
_geom_angle_atom_site_label_3
_geom_angle
_geom_angle_site_symmetry_1
_geom_angle_site_symmetry_3
C1 Pd1 P1 84.07(3) . 10_444
C1 Pd1 P1 84.07(3) . .
P1 Pd1 P1 168.14(7) 10_444 .
C1 Pd1 H1 180.0 . .
P1 Pd1 H1 95.9 10_444 .
P1 Pd1 H1 95.9 . .
C10 P1 C5 106.4(3) . .
C10 P1 C6 112.6(2) . .
C5 P1 C6 103.9(2) . .
C10 P1 Pd1 113.47(13) . .
C5 P1 Pd1 102.21(15) . .
C6 P1 Pd1 116.57(15) . .
C2 C1 C2 118.3(5) 10_444 .
C2 C1 Pd1 120.9(2) 10_444 .
C2 C1 Pd1 120.9(2) . .
C3 C2 C1 120.5(4) . .
C3 C2 C5 120.6(4) . .
C1 C2 C5 118.7(4) . .
C4 C3 C2 120.5(8) . .
C4 C3 H3 119.8 . .
C2 C3 H3 119.8 . .
C10 C11 H11A 109.5 . .
C10 C11 H11B 109.5 . .
H11A C11 H11B 109.5 . .
C10 C11 H11C 109.5 . .
H11A C11 H11C 109.5 . .
H11B C11 H11C 109.5 . .
C6 C9 H9A 109.5 . .
C6 C9 H9B 109.5 . .
H9A C9 H9B 109.5 . .
C6 C9 H9C 109.5 . .
H9A C9 H9C 109.5 . .
H9B C9 H9C 109.5 . .
C3 C4 C3 119.8(13) . 10_444
C3 C4 H4 120.1 . .
C3 C4 H4 120.1 10_444 .
C2 C5 P1 110.2(3) . .
C2 C5 H5A 109.6 . .
P1 C5 H5A 109.6 . .
C2 C5 H5B 109.6 . .
P1 C5 H5B 109.6 . .
H5A C5 H5B 108.1 . .
C10 C13 H13A 109.5 . .
C10 C13 H13B 109.5 . .
H13A C13 H13B 109.5 . .
C10 C13 H13C 109.5 . .
H13A C13 H13C 109.5 . .
H13B C13 H13C 109.5 . .
C6 C8 H8A 109.5 . .
C6 C8 H8B 109.5 . .
H8A C8 H8B 109.5 . .
C6 C8 H8C 109.5 . .
H8A C8 H8C 109.5 . .
H8B C8 H8C 109.5 . .
C8 C6 C7 108.5(5) . .
C8 C6 C9 108.4(4) . .
C7 C6 C9 107.3(4) . .
C8 C6 P1 115.7(4) . .
C7 C6 P1 110.7(3) . .
C9 C6 P1 105.8(3) . .
C12 C10 C13 110.1(4) . .
C12 C10 C11 108.7(4) . .
C13 C10 C11 109.0(4) . .
C12 C10 P1 105.4(3) . .
C13 C10 P1 113.9(3) . .
C11 C10 P1 109.6(3) . .
C6 C7 H7A 109.5 . .
C6 C7 H7B 109.5 . .
H7A C7 H7B 109.5 . .
C6 C7 H7C 109.5 . .
H7A C7 H7C 109.5 . .
H7B C7 H7C 109.5 . .
C10 C12 H12A 109.5 . .
C10 C12 H12B 109.5 . .
H12A C12 H12B 109.5 . .
C10 C12 H12C 109.5 . .
H12A C12 H12C 109.5 . .
H12B C12 H12C 109.5 . .

loop_
_geom_bond_atom_site_label_1
_geom_bond_atom_site_label_2
_geom_bond_distance
_geom_bond_site_symmetry_2
Pd1 C1 2.064(5) .
Pd1 P1 2.2570(8) 10_444
Pd1 P1 2.2570(8) .
Pd1 H1 1.5697 .
P1 C10 1.859(4) .
P1 C5 1.860(5) .
P1 C6 1.867(5) .
C1 C2 1.400(5) 10_444
C1 C2 1.400(5) .
C2 C3 1.391(5) .
C2 C5 1.498(6) .
C3 C4 1.378(9) .
C3 H3 0.9300 .
C11 C10 1.546(7) .
C11 H11A 0.9600 .
C11 H11B 0.9600 .
C11 H11C 0.9600 .
C9 C6 1.572(6) .
C9 H9A 0.9600 .
C9 H9B 0.9600 .
C9 H9C 0.9600 .
C4 C3 1.378(9) 10_444
C4 H4 0.9300 .
C5 H5A 0.9700 .
C5 H5B 0.9700 .
C13 C10 1.534(6) .
C13 H13A 0.9600 .
C13 H13B 0.9600 .
C13 H13C 0.9600 .
C8 C6 1.513(6) .
C8 H8A 0.9600 .
C8 H8B 0.9600 .
C8 H8C 0.9600 .
C6 C7 1.532(6) .
C10 C12 1.526(7) .
C7 H7A 0.9600 .
C7 H7B 0.9600 .
C7 H7C 0.9600 .
C12 H12A 0.9600 .
C12 H12B 0.9600 .
C12 H12C 0.9600 .
